data_4124650
loop_
_publ_author_name
'Helmholz, L.'
'Foster, W.R.'

_publ_section_title
;
 The crystal structure of potassium chlorochromate, K Cr O3 Cl
;
_journal_name_full 'Journal of the American Chemical Society'
_journal_page_first 4971
_journal_page_last 4974
_journal_volume 72
_journal_year 1950
_chemical_formula_sum 'Cl Cr K O3'
_chemical_name_systematic 'K (Cr O3 Cl)'
_space_group_IT_number 14
_symmetry_space_group_name_Hall '-P 2ybc'
_symmetry_space_group_name_H-M 'P 1 21/c 1'
_cell_angle_alpha 90
_cell_angle_beta 91.33
_cell_angle_gamma 90
_cell_formula_units_Z 4
_cell_length_a 7.79
_cell_length_b 7.5
_cell_length_c 7.8
_cell_volume 455.592
_citation_journal_id_ASTM JACSAT
_cod_data_source_file Helmholz_JACSAT_1950_1439.cif
_cod_data_source_block Cl1Cr1K1O3
_cod_original_cell_volume 455.5922
_cod_original_formula_sum 'Cl1 Cr1 K1 O3'
_cod_database_code 4124650

loop_
_symmetry_equiv_pos_as_xyz
x,y,z
-x,y+1/2,-z+1/2
-x,-y,-z
x,-y-1/2,z-1/2

loop_
_atom_site_label
_atom_site_type_symbol
_atom_site_fract_x
_atom_site_fract_y
_atom_site_fract_z
_atom_site_occupancy
_atom_site_U_iso_or_equiv
Cr1 Cr+6 0.22 0.127 0.117 1 0.0
Cl1 Cl-1 0.455 0.28 0.133 1 0.0
O2 O-2 0.211 0.005 0.275 1 0.0
O1 O-2 0.228 0.005 -0.032 1 0.0
K1 K+1 0.2 0.63 0.13 1 0.0
O3 O-2 0.06 0.245 0.11 1 0.0
